data_2208941
loop_
_publ_author_name
'Wang, Hai-Dong'
'Zhou, Yi-Li'
'He, Hong-Yin'
'Tu, Xiao-Hua'
'Zhu, Long-Guan'

_publ_section_title
;\m-Oxalato-bis[(<i>N</i>,<i>N</i>'-dimethylformamide)(1,10-phenanthroline)copper(II)]
 bis(perchlorate)
;
_journal_coeditor_code LH2035
_journal_issue 5
_journal_name_full 'Acta Crystallographica Section E'
_journal_page_first m1081
_journal_page_last m1082
_journal_paper_doi 10.1107/S1600536806013547
_journal_volume 62
_journal_year 2006
_chemical_formula_iupac '[Cu2 (C2 O4) (C12 H8 N2)2 (C3 H7 NF O)2] (Cl O4)2'
_chemical_formula_moiety 'C32 H30 Cu2 N6 O6 2+, 2Cl O4 -'
_chemical_formula_sum 'C32 H30 Cl2 Cu2 N6 O14'
_chemical_formula_weight 920.62
_chemical_name_systematic
;
\m-Oxalato-bis[(N,N'-dimethylformamide)(1,10-phenanthroline)copper(II)]
bis(perchlorate)
;
_space_group_IT_number 2
_symmetry_cell_setting triclinic
_symmetry_space_group_name_Hall '-P 1'
_symmetry_space_group_name_H-M 'P -1'
_atom_sites_solution_hydrogens geom
_atom_sites_solution_primary direct
_atom_sites_solution_secondary difmap
_audit_creation_method SHELXL-97
_cell_angle_alpha 84.321(17)
_cell_angle_beta 86.979(17)
_cell_angle_gamma 81.809(17)
_cell_formula_units_Z 1
_cell_length_a 8.3567(11)
_cell_length_b 9.2013(12)
_cell_length_c 11.7229(15)
_cell_measurement_reflns_used 3634
_cell_measurement_temperature 293(2)
_cell_measurement_theta_max 26.5
_cell_measurement_theta_min 1.8
_cell_volume 887.1(2)
_computing_cell_refinement 'SAINT (Bruker, 1997)'
_computing_data_collection 'SMART (Bruker, 1997)'
_computing_data_reduction SAINT
_computing_molecular_graphics 'ORTEP-3 for Windows (Farrugia, 1997)'
_computing_publication_material 'WinGX (Farrugia, 1999)'
_computing_structure_refinement 'SHELXL97 (Sheldrick, 1997)'
_computing_structure_solution 'SHELXS97 (Sheldrick, 1997)'
_diffrn_ambient_temperature 293(2)
_diffrn_measured_fraction_theta_full 0.985
_diffrn_measured_fraction_theta_max 0.985
_diffrn_measurement_device_type 'Bruker SMART APEX CCD'
_diffrn_measurement_method '\f and \w'
_diffrn_radiation_monochromator graphite
_diffrn_radiation_source 'fine-focus sealed tube'
_diffrn_radiation_type MoK\a
_diffrn_radiation_wavelength 0.71073
_diffrn_reflns_av_R_equivalents 0.0268
_diffrn_reflns_av_sigmaI/netI 0.0461
_diffrn_reflns_limit_h_max 10
_diffrn_reflns_limit_h_min -10
_diffrn_reflns_limit_k_max 11
_diffrn_reflns_limit_k_min -11
_diffrn_reflns_limit_l_max 14
_diffrn_reflns_limit_l_min -14
_diffrn_reflns_number 7265
_diffrn_reflns_theta_full 26.50
_diffrn_reflns_theta_max 26.50
_diffrn_reflns_theta_min 1.75
_diffrn_standards_number 0
_exptl_absorpt_coefficient_mu 1.429
_exptl_absorpt_correction_T_max 0.919
_exptl_absorpt_correction_T_min 0.847
_exptl_absorpt_correction_type multi-scan
_exptl_absorpt_process_details '(SADABS; Sheldrick, 1996)'
_exptl_crystal_colour blue
_exptl_crystal_density_diffrn 1.723
_exptl_crystal_density_method 'not measured'
_exptl_crystal_description prism
_exptl_crystal_F_000 468
_exptl_crystal_size_max 0.12
_exptl_crystal_size_mid 0.10
_exptl_crystal_size_min 0.06
_refine_diff_density_max 0.414
_refine_diff_density_min -0.339
_refine_ls_extinction_method none
_refine_ls_goodness_of_fit_ref 1.032
_refine_ls_hydrogen_treatment mixed
_refine_ls_matrix_type full
_refine_ls_number_parameters 257
_refine_ls_number_reflns 3634
_refine_ls_number_restraints 0
_refine_ls_restrained_S_all 1.032
_refine_ls_R_factor_all 0.0560
_refine_ls_R_factor_gt 0.0436
_refine_ls_shift/su_max 0.000
_refine_ls_shift/su_mean 0.000
_refine_ls_structure_factor_coef Fsqd
_refine_ls_weighting_details 'calc w=1/[\s^2^(Fo^2^)+(0.0633P)^2^+0.0846P] where P=(Fo^2^+2Fc^2^)/3'
_refine_ls_weighting_scheme calc
_refine_ls_wR_factor_gt 0.1092
_refine_ls_wR_factor_ref 0.1161
_reflns_number_gt 2941
_reflns_number_total 3634
_reflns_threshold_expression I>2\s(I)
_cod_data_source_file lh2035.cif
_cod_data_source_block I
_cod_depositor_comments
;
The following automatic conversions were performed:
'_symmetry_cell_setting' value 'Triclinic' changed to 'triclinic'
according to '/home/saulius/struct/CIF-dictionaries/cif_core.dic'
dictionary named 'cif_core.dic' version 2.4.1 from 2010-06-29.

Automatic conversion script
Id: cif_fix_enum 1527 2010-12-29 10:47:43Z saulius 

The following automatic conversions were performed:

'_symmetry_cell_setting' value 'Triclinic' changed to 'triclinic'
according to /home/saulius/struct/CIF-dictionaries/cif_core.dic
dictionary named 'cif_core.dic' version 2.4.1 from 2010-06-29.

Automatic conversion script
Id: cif_fix_values 1715 2011-07-08 13:25:40Z adriana 
;
_cod_database_code 2208941

loop_
_symmetry_equiv_pos_as_xyz
'x, y, z'
'-x, -y, -z'

loop_
_atom_site_type_symbol
_atom_site_label
_atom_site_fract_x
_atom_site_fract_y
_atom_site_fract_z
_atom_site_U_iso_or_equiv
_atom_site_adp_type
_atom_site_calc_flag
_atom_site_refinement_flags
_atom_site_occupancy
O O7 -0.0209(3) 0.7941(4) 0.3501(2) 0.0692(9) Uani d . 1
O O5 0.2193(4) 0.8514(4) 0.2571(3) 0.0735(9) Uani d . 1
O O6 -0.0214(4) 0.8946(4) 0.1608(3) 0.0807(10) Uani d . 1
O O4 0.1008(4) 0.6543(3) 0.2080(3) 0.0686(8) Uani d . 1
H H13 0.211(4) 0.081(4) 0.433(3) 0.049(11) Uiso d . 1
Cu Cu1 0.22596(4) 0.41809(4) 0.35355(3) 0.03075(15) Uani d . 1
O O3 0.1959(2) 0.5442(2) 0.48107(18) 0.0313(5) Uani d . 1
O O2 0.0014(3) 0.3832(2) 0.39197(18) 0.0322(5) Uani d . 1
N N2 0.2460(3) 0.3092(3) 0.2141(2) 0.0335(6) Uani d . 1
N N1 0.4393(3) 0.4738(3) 0.2957(2) 0.0299(6) Uani d . 1
O O1 0.3343(3) 0.2254(3) 0.4773(2) 0.0405(6) Uani d . 1
C C16 0.0566(4) 0.5466(3) 0.5255(3) 0.0278(7) Uani d . 1
C C12 0.4942(4) 0.4077(3) 0.1997(3) 0.0311(7) Uani d . 1
N N3 0.3130(3) 0.0016(3) 0.5725(2) 0.0368(6) Uani d . 1
C C11 0.3893(4) 0.3188(3) 0.1550(3) 0.0322(7) Uani d . 1
C C1 0.5289(4) 0.5628(4) 0.3363(3) 0.0365(8) Uani d . 1
H H1 0.4921 0.6097 0.4014 0.044 Uiso calc R 1
C C7 0.4343(5) 0.2503(4) 0.0549(3) 0.0407(8) Uani d . 1
C C4 0.6417(4) 0.4252(4) 0.1437(3) 0.0389(8) Uani d . 1
C C2 0.6781(4) 0.5883(4) 0.2835(3) 0.0405(8) Uani d . 1
H H2 0.7379 0.6527 0.3132 0.049 Uiso calc R 1
C C13 0.2826(4) 0.1052(4) 0.4882(3) 0.0368(8) Uani d . 1
C C5 0.6868(5) 0.3513(5) 0.0426(3) 0.0534(10) Uani d . 1
H H5 0.7862 0.3613 0.0053 0.064 Uiso calc R 1
C C10 0.1429(5) 0.2315(4) 0.1732(3) 0.0459(9) Uani d . 1
H H10 0.0447 0.2234 0.2128 0.055 Uiso calc R 1
C C3 0.7355(4) 0.5206(4) 0.1906(3) 0.0432(9) Uani d . 1
H H3 0.8358 0.5358 0.1571 0.052 Uiso calc R 1
C C9 0.1781(5) 0.1614(4) 0.0723(3) 0.0544(11) Uani d . 1
H H9 0.1034 0.1085 0.0453 0.065 Uiso calc R 1
C C15 0.4046(5) 0.0240(4) 0.6687(3) 0.0505(10) Uani d . 1
H H15A 0.4147 -0.0633 0.7213 0.076 Uiso calc R 1
H H15B 0.3497 0.1056 0.7069 0.076 Uiso calc R 1
H H15C 0.5102 0.0448 0.6419 0.076 Uiso calc R 1
C C8 0.3188(6) 0.1707(4) 0.0152(3) 0.0551(11) Uani d . 1
H H8 0.3414 0.1242 -0.0519 0.066 Uiso calc R 1
C C6 0.5884(5) 0.2677(5) 0.0002(3) 0.0542(10) Uani d . 1
H H6 0.6210 0.2206 -0.0655 0.065 Uiso calc R 1
C C14 0.2375(6) -0.1320(4) 0.5807(4) 0.0647(12) Uani d . 1
H H14A 0.2740 -0.1946 0.6474 0.097 Uiso calc R 1
H H14B 0.2666 -0.1829 0.5134 0.097 Uiso calc R 1
H H14C 0.1221 -0.1068 0.5868 0.097 Uiso calc R 1
Cl Cl1 0.06992(10) 0.80029(10) 0.24403(7) 0.0414(2) Uani d . 1

loop_
_atom_site_aniso_label
_atom_site_aniso_U_11
_atom_site_aniso_U_22
_atom_site_aniso_U_33
_atom_site_aniso_U_12
_atom_site_aniso_U_13
_atom_site_aniso_U_23
O7 0.0588(18) 0.094(2) 0.0460(17) 0.0124(16) 0.0150(14) -0.0035(16)
O5 0.0589(19) 0.089(2) 0.082(2) -0.0363(17) -0.0032(16) -0.0121(19)
O6 0.091(2) 0.083(2) 0.067(2) -0.0171(19) -0.0300(18) 0.0226(18)
O4 0.080(2) 0.0595(18) 0.069(2) -0.0146(16) 0.0115(16) -0.0231(16)
Cu1 0.0300(2) 0.0344(2) 0.0292(2) -0.00795(16) 0.00636(16) -0.00890(16)
O3 0.0266(11) 0.0365(12) 0.0326(12) -0.0088(9) 0.0047(9) -0.0093(10)
O2 0.0313(11) 0.0343(12) 0.0339(12) -0.0109(9) 0.0066(9) -0.0126(10)
N2 0.0385(15) 0.0332(15) 0.0296(14) -0.0087(12) 0.0027(12) -0.0039(12)
N1 0.0318(14) 0.0288(14) 0.0283(14) -0.0031(11) 0.0026(11) -0.0024(11)
O1 0.0462(14) 0.0332(13) 0.0414(14) -0.0063(11) 0.0021(11) 0.0000(11)
C16 0.0306(16) 0.0251(16) 0.0281(16) -0.0062(13) -0.0022(13) -0.0013(13)
C12 0.0336(17) 0.0292(16) 0.0287(16) -0.0014(13) 0.0010(13) 0.0015(13)
N3 0.0395(16) 0.0300(15) 0.0401(16) -0.0030(12) 0.0017(13) -0.0035(12)
C11 0.0396(18) 0.0322(17) 0.0239(16) -0.0039(14) 0.0019(13) -0.0010(13)
C1 0.0368(18) 0.0377(19) 0.0358(19) -0.0066(15) -0.0007(14) -0.0061(15)
C7 0.057(2) 0.0362(19) 0.0283(17) -0.0062(16) 0.0056(15) -0.0030(15)
C4 0.0335(18) 0.046(2) 0.0348(18) -0.0016(15) 0.0041(14) -0.0001(15)
C2 0.0364(19) 0.040(2) 0.047(2) -0.0134(15) -0.0070(16) 0.0005(16)
C13 0.0350(18) 0.036(2) 0.039(2) -0.0026(15) 0.0021(15) -0.0065(15)
C5 0.045(2) 0.072(3) 0.040(2) -0.002(2) 0.0128(17) -0.008(2)
C10 0.054(2) 0.050(2) 0.038(2) -0.0205(18) 0.0009(17) -0.0064(17)
C3 0.0299(18) 0.054(2) 0.044(2) -0.0071(16) 0.0019(15) 0.0046(17)
C9 0.080(3) 0.054(2) 0.037(2) -0.033(2) -0.001(2) -0.0088(18)
C15 0.058(2) 0.044(2) 0.045(2) 0.0073(18) -0.0031(18) -0.0036(18)
C8 0.088(3) 0.050(2) 0.032(2) -0.020(2) 0.006(2) -0.0140(18)
C6 0.065(3) 0.060(3) 0.037(2) -0.004(2) 0.0163(19) -0.0132(19)
C14 0.076(3) 0.043(2) 0.077(3) -0.022(2) 0.000(2) 0.004(2)
Cl1 0.0414(5) 0.0474(5) 0.0356(5) -0.0097(4) 0.0024(4) -0.0023(4)

loop_
_atom_type_symbol
_atom_type_description
_atom_type_scat_dispersion_real
_atom_type_scat_dispersion_imag
_atom_type_scat_source
C C 0.0033 0.0016 'International Tables Vol C Tables 4.2.6.8 and 6.1.1.4'
H H 0.0000 0.0000 'International Tables Vol C Tables 4.2.6.8 and 6.1.1.4'
Cl Cl 0.1484 0.1585 'International Tables Vol C Tables 4.2.6.8 and 6.1.1.4'
Cu Cu 0.3201 1.2651 'International Tables Vol C Tables 4.2.6.8 and 6.1.1.4'
N N 0.0061 0.0033 'International Tables Vol C Tables 4.2.6.8 and 6.1.1.4'
O O 0.0106 0.0060 'International Tables Vol C Tables 4.2.6.8 and 6.1.1.4'

loop_
_geom_angle_atom_site_label_1
_geom_angle_atom_site_label_2
_geom_angle_atom_site_label_3
_geom_angle_site_symmetry_1
_geom_angle_site_symmetry_3
_geom_angle
_geom_angle_publ_flag
O3 Cu1 O2 . . 85.20(9) y
O3 Cu1 N2 . . 173.88(10) y
O2 Cu1 N2 . . 94.33(10) y
O3 Cu1 N1 . . 96.51(10) y
O2 Cu1 N1 . . 171.53(10) y
N2 Cu1 N1 . . 83.08(11) y
O3 Cu1 O1 . . 89.32(9) y
O2 Cu1 O1 . . 93.71(9) y
N2 Cu1 O1 . . 96.79(10) y
N1 Cu1 O1 . . 94.61(9) y
C16 O3 Cu1 . . 110.73(19) ?
C16 O2 Cu1 2_566 . 110.83(18) ?
C10 N2 C11 . . 118.0(3) ?
C10 N2 Cu1 . . 129.9(2) ?
C11 N2 Cu1 . . 112.2(2) ?
C1 N1 C12 . . 118.4(3) ?
C1 N1 Cu1 . . 129.7(2) ?
C12 N1 Cu1 . . 111.9(2) ?
C13 O1 Cu1 . . 122.3(2) ?
O3 C16 O2 . 2_566 126.8(3) ?
O3 C16 C16 . 2_566 117.0(3) ?
O2 C16 C16 2_566 2_566 116.2(3) ?
N1 C12 C4 . . 123.5(3) ?
N1 C12 C11 . . 116.5(3) ?
C4 C12 C11 . . 119.9(3) ?
C13 N3 C15 . . 121.3(3) ?
C13 N3 C14 . . 121.3(3) ?
C15 N3 C14 . . 116.9(3) ?
N2 C11 C7 . . 123.5(3) ?
N2 C11 C12 . . 116.1(3) ?
C7 C11 C12 . . 120.3(3) ?
N1 C1 C2 . . 121.5(3) ?
N1 C1 H1 . . 119.3 ?
C2 C1 H1 . . 119.3 ?
C11 C7 C8 . . 115.8(3) ?
C11 C7 C6 . . 118.6(3) ?
C8 C7 C6 . . 125.6(3) ?
C12 C4 C3 . . 116.4(3) ?
C12 C4 C5 . . 118.8(3) ?
C3 C4 C5 . . 124.7(3) ?
C3 C2 C1 . . 120.6(3) ?
C3 C2 H2 . . 119.7 ?
C1 C2 H2 . . 119.7 ?
O1 C13 N3 . . 125.8(3) ?
O1 C13 H13 . . 121(2) ?
N3 C13 H13 . . 113(2) ?
C6 C5 C4 . . 121.5(3) ?
C6 C5 H5 . . 119.3 ?
C4 C5 H5 . . 119.3 ?
N2 C10 C9 . . 121.9(3) ?
N2 C10 H10 . . 119.1 ?
C9 C10 H10 . . 119.1 ?
C2 C3 C4 . . 119.5(3) ?
C2 C3 H3 . . 120.2 ?
C4 C3 H3 . . 120.2 ?
C8 C9 C10 . . 119.8(4) ?
C8 C9 H9 . . 120.1 ?
C10 C9 H9 . . 120.1 ?
N3 C15 H15A . . 109.5 ?
N3 C15 H15B . . 109.5 ?
H15A C15 H15B . . 109.5 ?
N3 C15 H15C . . 109.5 ?
H15A C15 H15C . . 109.5 ?
H15B C15 H15C . . 109.5 ?
C9 C8 C7 . . 121.0(3) ?
C9 C8 H8 . . 119.5 ?
C7 C8 H8 . . 119.5 ?
C5 C6 C7 . . 120.9(3) ?
C5 C6 H6 . . 119.6 ?
C7 C6 H6 . . 119.6 ?
N3 C14 H14A . . 109.5 ?
N3 C14 H14B . . 109.5 ?
H14A C14 H14B . . 109.5 ?
N3 C14 H14C . . 109.5 ?
H14A C14 H14C . . 109.5 ?
H14B C14 H14C . . 109.5 ?
O5 Cl1 O6 . . 110.2(2) ?
O5 Cl1 O7 . . 110.7(2) ?
O6 Cl1 O7 . . 109.4(2) ?
O5 Cl1 O4 . . 109.1(2) ?
O6 Cl1 O4 . . 109.4(2) ?
O7 Cl1 O4 . . 108.0(2) ?

loop_
_geom_bond_atom_site_label_1
_geom_bond_atom_site_label_2
_geom_bond_site_symmetry_2
_geom_bond_distance
_geom_bond_publ_flag
O7 Cl1 . 1.422(3) ?
O5 Cl1 . 1.416(3) ?
O6 Cl1 . 1.418(3) ?
O4 Cl1 . 1.433(3) ?
Cu1 O3 . 1.966(2) y
Cu1 O2 . 1.970(2) y
Cu1 N2 . 1.988(3) y
Cu1 N1 . 1.991(3) y
Cu1 O1 . 2.289(2) y
O3 C16 . 1.248(4) ?
O2 C16 2_566 1.254(4) ?
N2 C10 . 1.330(4) ?
N2 C11 . 1.362(4) ?
N1 C1 . 1.323(4) ?
N1 C12 . 1.359(4) ?
O1 C13 . 1.236(4) ?
C16 O2 2_566 1.254(4) ?
C16 C16 2_566 1.543(6) ?
C12 C4 . 1.388(4) ?
C12 C11 . 1.431(4) ?
N3 C13 . 1.311(4) ?
N3 C15 . 1.443(5) ?
N3 C14 . 1.453(4) ?
C11 C7 . 1.396(4) ?
C1 C2 . 1.402(4) ?
C1 H1 . 0.9300 ?
C7 C8 . 1.414(5) ?
C7 C6 . 1.431(5) ?
C4 C3 . 1.422(5) ?
C4 C5 . 1.431(5) ?
C2 C3 . 1.341(5) ?
C2 H2 . 0.9300 ?
C13 H13 . 0.96(4) ?
C5 C6 . 1.347(5) ?
C5 H5 . 0.9300 ?
C10 C9 . 1.401(5) ?
C10 H10 . 0.9300 ?
C3 H3 . 0.9300 ?
C9 C8 . 1.331(6) ?
C9 H9 . 0.9300 ?
C15 H15A . 0.9600 ?
C15 H15B . 0.9600 ?
C15 H15C . 0.9600 ?
C8 H8 . 0.9300 ?
C6 H6 . 0.9300 ?
C14 H14A . 0.9600 ?
C14 H14B . 0.9600 ?
C14 H14C . 0.9600 ?

loop_
_geom_torsion_atom_site_label_1
_geom_torsion_atom_site_label_2
_geom_torsion_atom_site_label_3
_geom_torsion_atom_site_label_4
_geom_torsion_site_symmetry_4
_geom_torsion
O2 Cu1 O3 C16 . -0.6(2)
N1 Cu1 O3 C16 . 171.0(2)
O1 Cu1 O3 C16 . -94.4(2)
O3 Cu1 O2 C16 2_566 0.5(2)
N2 Cu1 O2 C16 2_566 -173.4(2)
O1 Cu1 O2 C16 2_566 89.5(2)
O2 Cu1 N2 C10 . -5.3(3)
N1 Cu1 N2 C10 . -177.2(3)
O1 Cu1 N2 C10 . 89.0(3)
O2 Cu1 N2 C11 . 175.0(2)
N1 Cu1 N2 C11 . 3.1(2)
O1 Cu1 N2 C11 . -90.7(2)
O3 Cu1 N1 C1 . 2.4(3)
N2 Cu1 N1 C1 . 176.2(3)
O1 Cu1 N1 C1 . -87.5(3)
O3 Cu1 N1 C12 . -177.2(2)
N2 Cu1 N1 C12 . -3.4(2)
O1 Cu1 N1 C12 . 92.9(2)
O3 Cu1 O1 C13 . 126.3(3)
O2 Cu1 O1 C13 . 41.1(3)
N2 Cu1 O1 C13 . -53.7(3)
N1 Cu1 O1 C13 . -137.2(3)
Cu1 O3 C16 O2 2_566 -179.7(3)
Cu1 O3 C16 C16 2_566 0.7(4)
C1 N1 C12 C4 . 1.9(5)
Cu1 N1 C12 C4 . -178.5(3)
C1 N1 C12 C11 . -176.6(3)
Cu1 N1 C12 C11 . 3.0(3)
C10 N2 C11 C7 . -0.7(5)
Cu1 N2 C11 C7 . 179.0(3)
C10 N2 C11 C12 . 177.9(3)
Cu1 N2 C11 C12 . -2.4(3)
N1 C12 C11 N2 . -0.5(4)
C4 C12 C11 N2 . -179.0(3)
N1 C12 C11 C7 . 178.2(3)
C4 C12 C11 C7 . -0.3(5)
C12 N1 C1 C2 . -0.7(5)
Cu1 N1 C1 C2 . 179.7(2)
N2 C11 C7 C8 . 1.4(5)
C12 C11 C7 C8 . -177.2(3)
N2 C11 C7 C6 . -179.8(3)
C12 C11 C7 C6 . 1.6(5)
N1 C12 C4 C3 . -1.2(5)
C11 C12 C4 C3 . 177.2(3)
N1 C12 C4 C5 . -179.4(3)
C11 C12 C4 C5 . -1.0(5)
N1 C1 C2 C3 . -1.0(5)
Cu1 O1 C13 N3 . -164.6(2)
C15 N3 C13 O1 . 4.7(5)
C14 N3 C13 O1 . 176.0(4)
C12 C4 C5 C6 . 1.0(6)
C3 C4 C5 C6 . -177.0(4)
C11 N2 C10 C9 . -0.3(5)
Cu1 N2 C10 C9 . 180.0(3)
C1 C2 C3 C4 . 1.7(5)
C12 C4 C3 C2 . -0.6(5)
C5 C4 C3 C2 . 177.5(3)
N2 C10 C9 C8 . 0.6(6)
C10 C9 C8 C7 . 0.2(6)
C11 C7 C8 C9 . -1.1(6)
C6 C7 C8 C9 . -179.8(4)
C4 C5 C6 C7 . 0.2(6)
C11 C7 C6 C5 . -1.6(6)
C8 C7 C6 C5 . 177.1(4)
